data_7154796
loop_
_publ_author_name
'Lascaux, Ang\'elique'
'Leener, Ga\"el De'
'Fusaro, Luca'
'Topi\'c, Filip'
'Rissanen, Kari'
'Luhmer, Michel'
'Jabin, Ivan'

_publ_section_title
;
 Selective recognition of neutral guests in an aqueous medium by a
 biomimetic calix[6]cryptamide receptor.
;
_journal_issue 2
_journal_name_full 'Organic &amp; biomolecular chemistry'
_journal_page_first 738
_journal_page_last 746
_journal_paper_doi 10.1039/c5ob02067k
_journal_volume 14
_journal_year 2015
_chemical_formula_moiety 'C81 H108 N4 O9, C3 H6 N2 O, 0.653(C5 H12), 2.347(C H Cl3)'
_chemical_formula_sum 'C89.62 H124.18 Cl7.05 N6 O10'
_chemical_formula_weight 1695.54
_space_group_crystal_system monoclinic
_space_group_IT_number 14
_space_group_name_Hall '-P 2yn'
_space_group_name_H-M_alt 'P 1 21/n 1'
_symmetry_space_group_name_Hall '-P 2yn'
_symmetry_space_group_name_H-M 'P 1 21/n 1'
_atom_sites_solution_hydrogens geom
_atom_sites_solution_primary direct
_atom_sites_solution_secondary difmap
_audit_creation_method SHELXL-2014/7
_audit_update_record
;
2015-09-30 deposited with the CCDC.
2015-11-06 downloaded from the CCDC.
;
_cell_angle_alpha 90
_cell_angle_beta 92.916(3)
_cell_angle_gamma 90
_cell_formula_units_Z 4
_cell_length_a 15.2163(4)
_cell_length_b 29.5270(15)
_cell_length_c 20.3699(10)
_cell_measurement_temperature 123(2)
_cell_volume 9140.2(7)
_computing_cell_refinement 'HKL Scalepack (Otwinowski & Minor, 1997)'
_computing_data_collection 'Collect (Bruker AXS BV, 1997-2004)'
_computing_data_reduction 'HKL Denzo and Scalepack (Otwinowski & Minor, 1997)'
_computing_publication_material 'WinGX (Farrugia, 2012)'
_computing_structure_refinement 'SHELXL-2014/7 (Sheldrick, 2008)'
_computing_structure_solution 'SHELXS-97 (Sheldrick, 2008)'
_diffrn_ambient_temperature 123.0(1)
_diffrn_detector_area_resol_mean 9
_diffrn_measured_fraction_theta_full 0.988
_diffrn_measured_fraction_theta_max 0.968
_diffrn_measurement_device '95mm CCD camera on \k-goniostat'
_diffrn_measurement_device_type APEXII
_diffrn_measurement_method '\f scans + \w scans'
_diffrn_radiation_monochromator 'horizonally mounted graphite crystal'
_diffrn_radiation_source 'fine-focus sealed tube'
_diffrn_radiation_type MoK\a
_diffrn_radiation_wavelength 0.71073
_diffrn_reflns_av_R_equivalents 0.1106
_diffrn_reflns_av_unetI/netI 0.2052
_diffrn_reflns_laue_measured_fraction_full 0.988
_diffrn_reflns_laue_measured_fraction_max 0.968
_diffrn_reflns_limit_h_max 18
_diffrn_reflns_limit_h_min -19
_diffrn_reflns_limit_k_max 37
_diffrn_reflns_limit_k_min -35
_diffrn_reflns_limit_l_max 25
_diffrn_reflns_limit_l_min -22
_diffrn_reflns_number 49692
_diffrn_reflns_point_group_measured_fraction_full 0.988
_diffrn_reflns_point_group_measured_fraction_max 0.968
_diffrn_reflns_theta_full 25.000
_diffrn_reflns_theta_max 26.993
_diffrn_reflns_theta_min 2.118
_exptl_absorpt_coefficient_mu 0.277
_exptl_absorpt_correction_T_max 0.7455
_exptl_absorpt_correction_T_min 0.4736
_exptl_absorpt_correction_type multi-scan
_exptl_absorpt_process_details 'SADABS 2008 (Sheldrick, 1996)'
_exptl_crystal_colour colourless
_exptl_crystal_density_diffrn 1.232
_exptl_crystal_density_method 'not measured'
_exptl_crystal_description prism
_exptl_crystal_F_000 3615
_exptl_crystal_size_max 0.150
_exptl_crystal_size_mid 0.100
_exptl_crystal_size_min 0.100
_refine_diff_density_max 0.772
_refine_diff_density_min -0.474
_refine_diff_density_rms 0.069
_refine_ls_extinction_method none
_refine_ls_goodness_of_fit_ref 1.011
_refine_ls_hydrogen_treatment constr
_refine_ls_matrix_type full
_refine_ls_number_parameters 1115
_refine_ls_number_reflns 19310
_refine_ls_number_restraints 1625
_refine_ls_restrained_S_all 1.000
_refine_ls_R_factor_all 0.2346
_refine_ls_R_factor_gt 0.0878
_refine_ls_shift/su_max 0.001
_refine_ls_shift/su_mean 0.000
_refine_ls_structure_factor_coef Fsqd
_refine_ls_weighting_details 'w=1/[\s^2^(Fo^2^)+(0.0603P)^2^+12.4420P] where P=(Fo^2^+2Fc^2^)/3'
_refine_ls_weighting_scheme calc
_refine_ls_wR_factor_gt 0.1596
_refine_ls_wR_factor_ref 0.2164
_reflns_Friedel_coverage 0.000
_reflns_number_gt 7664
_reflns_number_total 19310
_reflns_threshold_expression 'I > 2\s(I)'
_cod_data_source_file c5ob02067k2.cif
_cod_data_source_block 1_Imi_CHCl3_pent
_cod_depositor_comments 'Adding full bibliography for 7154796--7154797.cif.'
_cod_database_code 7154796
_shelx_shelxl_version_number 2014/7
_shelx_space_group_comment
;
The symmetry employed for this shelxl refinement is uniquely defined
by the following loop, which should always be used as a source of
symmetry information in preference to the above space-group names.
They are only intended as comments.
;
_shelx_estimated_absorpt_t_min 0.960
_shelx_estimated_absorpt_t_max 0.973

loop_
_space_group_symop_operation_xyz
'x, y, z'
'-x+1/2, y+1/2, -z+1/2'
'-x, -y, -z'
'x-1/2, -y-1/2, z-1/2'

loop_
_atom_site_label
_atom_site_type_symbol
_atom_site_fract_x
_atom_site_fract_y
_atom_site_fract_z
_atom_site_U_iso_or_equiv
_atom_site_adp_type
_atom_site_occupancy
_atom_site_site_symmetry_order
_atom_site_calc_flag
_atom_site_refinement_flags_posn
_atom_site_refinement_flags_adp
_atom_site_refinement_flags_occupancy
_atom_site_disorder_assembly
_atom_site_disorder_group
N1 N 0.2706(2) 0.87935(13) 0.23202(19) 0.0262(10) Uani 1 1 d . . . . .
C1A C 0.1935(3) 0.87515(18) 0.2719(2) 0.0297(12) Uani 1 1 d . U . . .
H1A1 H 0.1516 0.8537 0.2499 0.036 Uiso 1 1 calc R U . . .
H1A2 H 0.1641 0.9050 0.2734 0.036 Uiso 1 1 calc R U . . .
C2A C 0.2133(3) 0.85928(17) 0.3411(2) 0.0270(11) Uani 1 1 d . U . . .
O3A O 0.1697(2) 0.87291(12) 0.38620(17) 0.0391(9) Uani 1 1 d . . . . .
N4A N 0.2799(2) 0.82927(14) 0.34889(19) 0.0282(10) Uani 1 1 d . . . . .
H4A H 0.3065 0.8191 0.3145 0.034 Uiso 1 1 calc R U . . .
C5A C 0.3073(3) 0.81392(18) 0.4147(2) 0.0335(12) Uani 1 1 d . U . . .
H5A1 H 0.2819 0.8346 0.4469 0.040 Uiso 1 1 calc R U . . .
H5A2 H 0.3721 0.8165 0.4201 0.040 Uiso 1 1 calc R U . . .
C6A C 0.2818(3) 0.76620(18) 0.4314(2) 0.0324(12) Uani 1 1 d . U . . .
H6A1 H 0.2841 0.7624 0.4798 0.039 Uiso 1 1 calc R U . . .
H6A2 H 0.2207 0.7603 0.4145 0.039 Uiso 1 1 calc R U . . .
O7A O 0.34074(19) 0.73415(12) 0.40294(15) 0.0320(8) Uani 1 1 d . . . . .
C8A C 0.3512(3) 0.69457(18) 0.4394(2) 0.0256(11) Uani 1 1 d . U . . .
C9A C 0.3033(3) 0.65617(18) 0.4215(2) 0.0274(11) Uani 1 1 d . U . . .
C10A C 0.3150(3) 0.61731(18) 0.4605(2) 0.0296(11) Uani 1 1 d . U . . .
H10A H 0.2808 0.5912 0.4495 0.035 Uiso 1 1 calc R U . . .
C11A C 0.3741(3) 0.61534(17) 0.5142(2) 0.0277(11) Uani 1 1 d . U . . .
C12A C 0.4223(3) 0.65449(17) 0.5295(2) 0.0239(10) Uani 1 1 d . U . . .
H12A H 0.4633 0.6540 0.5663 0.029 Uiso 1 1 calc R U . . .
C13A C 0.4126(3) 0.69426(17) 0.4929(2) 0.0239(10) Uani 1 1 d . U . . .
C14A C 0.3899(3) 0.57279(18) 0.5560(3) 0.0351(12) Uani 1 1 d . U . . .
C15A C 0.3349(3) 0.53219(19) 0.5301(3) 0.0467(15) Uani 1 1 d . U . . .
H15A H 0.2722 0.5400 0.5295 0.070 Uiso 1 1 calc R U . . .
H15B H 0.3461 0.5060 0.5590 0.070 Uiso 1 1 calc R U . . .
H15C H 0.3512 0.5247 0.4855 0.070 Uiso 1 1 calc R U . . .
C16A C 0.3674(4) 0.5820(2) 0.6275(3) 0.0507(15) Uani 1 1 d . U . . .
H16A H 0.4055 0.6060 0.6459 0.076 Uiso 1 1 calc R U . . .
H16B H 0.3764 0.5543 0.6535 0.076 Uiso 1 1 calc R U . . .
H16C H 0.3057 0.5914 0.6287 0.076 Uiso 1 1 calc R U . . .
C17A C 0.4877(3) 0.5591(2) 0.5541(3) 0.0441(14) Uani 1 1 d . U . . .
H17A H 0.5018 0.5525 0.5086 0.066 Uiso 1 1 calc R U . . .
H17B H 0.4986 0.5321 0.5812 0.066 Uiso 1 1 calc R U . . .
H17C H 0.5248 0.5840 0.5711 0.066 Uiso 1 1 calc R U . . .
C18A C 0.4717(3) 0.73432(17) 0.5083(2) 0.0278(11) Uani 1 1 d . U . . .
H18A H 0.4900 0.7339 0.5557 0.033 Uiso 1 1 calc R U . . .
H18B H 0.4384 0.7626 0.4993 0.033 Uiso 1 1 calc R U . . .
C19A C 0.5542(3) 0.73400(17) 0.4675(2) 0.0270(11) Uani 1 1 d . U . . .
C20A C 0.5836(3) 0.77248(17) 0.4376(2) 0.0256(11) Uani 1 1 d . U . . .
C22A C 0.7055(3) 0.73144(18) 0.3981(2) 0.0320(12) Uani 1 1 d . U . . .
H22A H 0.7573 0.7307 0.3740 0.038 Uiso 1 1 calc R U . . .
C23A C 0.6789(3) 0.69170(17) 0.4281(2) 0.0274(11) Uani 1 1 d . U . . .
C24A C 0.6021(3) 0.69365(17) 0.4629(2) 0.0272(11) Uani 1 1 d . U . . .
H24A H 0.5820 0.6671 0.4839 0.033 Uiso 1 1 calc R U . . .
C21A C 0.6606(3) 0.77175(17) 0.4013(2) 0.0293(11) Uani 1 1 d . U . . .
O25A O 0.53562(17) 0.81260(11) 0.44039(15) 0.0273(8) Uani 1 1 d . . . . .
C26A C 0.5611(3) 0.84020(19) 0.4954(3) 0.0385(14) Uani 1 1 d . . . . .
H26A H 0.5557 0.8228 0.5360 0.046 Uiso 1 1 calc R U . . .
H26B H 0.5228 0.8669 0.4961 0.046 Uiso 1 1 calc R U . . .
H26C H 0.6223 0.8499 0.4920 0.046 Uiso 1 1 calc R U . . .
C27A C 0.7339(3) 0.64838(18) 0.4236(3) 0.0341(12) Uani 1 1 d . U . . .
C28A C 0.6901(3) 0.60763(18) 0.4552(3) 0.0366(13) Uani 1 1 d . U . . .
H28A H 0.6818 0.6141 0.5016 0.055 Uiso 1 1 calc R U . . .
H28B H 0.7278 0.5809 0.4516 0.055 Uiso 1 1 calc R U . . .
H28C H 0.6329 0.6019 0.4325 0.055 Uiso 1 1 calc R U . . .
C29A C 0.8241(3) 0.65533(19) 0.4598(3) 0.0443(15) Uani 1 1 d . U . . .
H29A H 0.8159 0.6618 0.5063 0.066 Uiso 1 1 calc R U . . .
H29B H 0.8544 0.6808 0.4400 0.066 Uiso 1 1 calc R U . . .
H29C H 0.8595 0.6278 0.4561 0.066 Uiso 1 1 calc R U . . .
C30A C 0.7460(3) 0.6375(2) 0.3510(3) 0.0460(14) Uani 1 1 d . U . . .
H30A H 0.7822 0.6102 0.3478 0.069 Uiso 1 1 calc R U . . .
H30B H 0.7752 0.6629 0.3303 0.069 Uiso 1 1 calc R U . . .
H30C H 0.6884 0.6323 0.3286 0.069 Uiso 1 1 calc R U . . .
C31A C 0.6911(3) 0.81557(17) 0.3694(2) 0.0322(12) Uani 1 1 d . U . . .
H31A H 0.6385 0.8337 0.3556 0.039 Uiso 1 1 calc R U . . .
H31B H 0.7256 0.8334 0.4028 0.039 Uiso 1 1 calc R U . . .
C1B C 0.3235(3) 0.91816(18) 0.2544(2) 0.0323(13) Uani 1 1 d . U . . .
H1B1 H 0.3300 0.9173 0.3030 0.039 Uiso 1 1 calc R U . . .
H1B2 H 0.2912 0.9462 0.2420 0.039 Uiso 1 1 calc R U . . .
C2B C 0.4150(3) 0.92060(19) 0.2272(2) 0.0293(12) Uani 1 1 d . U . . .
C5B C 0.5332(3) 0.8820(2) 0.1753(3) 0.0381(14) Uani 1 1 d . U . . .
H5B1 H 0.5387 0.9111 0.1518 0.046 Uiso 1 1 calc R U . . .
H5B2 H 0.5314 0.8575 0.1421 0.046 Uiso 1 1 calc R U . . .
C6B C 0.6142(3) 0.87544(18) 0.2210(3) 0.0360(13) Uani 1 1 d . U . . .
H6B1 H 0.6670 0.8867 0.1998 0.043 Uiso 1 1 calc R U . . .
H6B2 H 0.6077 0.8927 0.2621 0.043 Uiso 1 1 calc R U . . .
C8B C 0.7117(3) 0.81441(16) 0.2461(2) 0.0265(11) Uani 1 1 d . U . . .
C9B C 0.7463(3) 0.80867(17) 0.3105(2) 0.0284(11) Uani 1 1 d . U . . .
C10B C 0.8331(3) 0.79423(16) 0.3191(2) 0.0269(11) Uani 1 1 d . U . . .
H10B H 0.8582 0.7910 0.3625 0.032 Uiso 1 1 calc R U . . .
C11B C 0.8849(3) 0.78434(17) 0.2662(2) 0.0280(11) Uani 1 1 d . U . . .
C12B C 0.8486(3) 0.79170(16) 0.2036(2) 0.0276(11) Uani 1 1 d . U . . .
H12B H 0.8839 0.7865 0.1671 0.033 Uiso 1 1 calc R U . . .
C13B C 0.7617(3) 0.80653(17) 0.1917(2) 0.0280(11) Uani 1 1 d . U . . .
C14B C 0.9778(3) 0.76476(19) 0.2793(2) 0.0319(12) Uani 1 1 d . U . . .
C15B C 0.9697(3) 0.71879(19) 0.3138(3) 0.0378(13) Uani 1 1 d . U . . .
H15D H 0.9350 0.6981 0.2852 0.057 Uiso 1 1 calc R U . . .
H15E H 0.9405 0.7229 0.3552 0.057 Uiso 1 1 calc R U . . .
H15F H 1.0285 0.7060 0.3230 0.057 Uiso 1 1 calc R U . . .
C16B C 1.0330(3) 0.7967(2) 0.3229(3) 0.0445(14) Uani 1 1 d . U . . .
H16D H 1.0932 0.7850 0.3283 0.067 Uiso 1 1 calc R U . . .
H16E H 1.0075 0.7991 0.3659 0.067 Uiso 1 1 calc R U . . .
H16F H 1.0339 0.8268 0.3024 0.067 Uiso 1 1 calc R U . . .
C17B C 1.0250(3) 0.7573(2) 0.2156(2) 0.0409(14) Uani 1 1 d . U . . .
H17D H 1.0303 0.7863 0.1926 0.061 Uiso 1 1 calc R U . . .
H17E H 0.9911 0.7360 0.1874 0.061 Uiso 1 1 calc R U . . .
H17F H 1.0838 0.7449 0.2260 0.061 Uiso 1 1 calc R U . . .
C18B C 0.7233(3) 0.80888(17) 0.1223(2) 0.0307(11) Uani 1 1 d . U . . .
H18C H 0.7699 0.8183 0.0931 0.037 Uiso 1 1 calc R U . . .
H18D H 0.6768 0.8324 0.1199 0.037 Uiso 1 1 calc R U . . .
C19B C 0.6844(3) 0.76453(18) 0.0975(2) 0.0276(11) Uani 1 1 d . U . . .
C20B C 0.6019(3) 0.76276(18) 0.0642(2) 0.0267(11) Uani 1 1 d . U . . .
C21B C 0.5648(3) 0.72211(17) 0.0436(2) 0.0265(11) Uani 1 1 d . U . . .
C22B C 0.6125(3) 0.68227(18) 0.0544(2) 0.0301(11) Uani 1 1 d . U . . .
H22B H 0.5877 0.6544 0.0395 0.036 Uiso 1 1 calc R U . . .
C23B C 0.6966(3) 0.68223(18) 0.0869(2) 0.0287(11) Uani 1 1 d . U . . .
C24B C 0.7295(3) 0.72397(18) 0.1080(2) 0.0317(12) Uani 1 1 d . U . . .
H24B H 0.7856 0.7248 0.1307 0.038 Uiso 1 1 calc R U . . .
C26B C 0.5730(3) 0.8259(2) -0.0039(3) 0.0422(15) Uani 1 1 d . . . . .
H26D H 0.6350 0.8351 -0.0017 0.051 Uiso 1 1 calc R U . . .
H26E H 0.5355 0.8528 -0.0086 0.051 Uiso 1 1 calc R U . . .
H26F H 0.5617 0.8059 -0.0418 0.051 Uiso 1 1 calc R U . . .
C27B C 0.7476(3) 0.63904(18) 0.1033(3) 0.0345(12) Uani 1 1 d . U . . .
C28B C 0.8448(3) 0.6433(2) 0.0884(3) 0.0425(14) Uani 1 1 d . U . . .
H28D H 0.8499 0.6489 0.0414 0.064 Uiso 1 1 calc R U . . .
H28E H 0.8756 0.6152 0.1009 0.064 Uiso 1 1 calc R U . . .
H28F H 0.8711 0.6686 0.1136 0.064 Uiso 1 1 calc R U . . .
C29B C 0.7095(3) 0.59772(19) 0.0677(3) 0.0481(15) Uani 1 1 d . U . . .
H29D H 0.6501 0.5918 0.0824 0.072 Uiso 1 1 calc R U . . .
H29E H 0.7471 0.5714 0.0777 0.072 Uiso 1 1 calc R U . . .
H29F H 0.7065 0.6033 0.0203 0.072 Uiso 1 1 calc R U . . .
C30B C 0.7438(4) 0.6311(2) 0.1785(3) 0.0497(15) Uani 1 1 d . U . . .
H30D H 0.7724 0.6564 0.2022 0.074 Uiso 1 1 calc R U . . .
H30E H 0.7743 0.6029 0.1905 0.074 Uiso 1 1 calc R U . . .
H30F H 0.6822 0.6291 0.1902 0.074 Uiso 1 1 calc R U . . .
C31B C 0.4720(3) 0.72267(17) 0.0109(3) 0.0330(12) Uani 1 1 d . U . . .
H31C H 0.4383 0.7470 0.0316 0.040 Uiso 1 1 calc R U . . .
H31D H 0.4768 0.7309 -0.0359 0.040 Uiso 1 1 calc R U . . .
N4B N 0.4500(2) 0.88191(14) 0.20853(19) 0.0311(10) Uani 1 1 d . . . . .
H4B H 0.4233 0.8561 0.2161 0.037 Uiso 1 1 calc R U . . .
O3B O 0.4513(2) 0.95779(12) 0.22416(17) 0.0374(9) Uani 1 1 d . . . . .
O7B O 0.62381(18) 0.82810(12) 0.23555(17) 0.0345(9) Uani 1 1 d . . . . .
O25B O 0.55395(18) 0.80251(11) 0.05450(15) 0.0290(8) Uani 1 1 d . . . . .
C1C C 0.2421(3) 0.88405(18) 0.1628(2) 0.0324(12) Uani 1 1 d . U . . .
H1C1 H 0.2936 0.8909 0.1367 0.039 Uiso 1 1 calc R U . . .
H1C2 H 0.2003 0.9097 0.1576 0.039 Uiso 1 1 calc R U . . .
C2C C 0.1979(3) 0.84101(18) 0.1365(2) 0.0292(12) Uani 1 1 d . U . . .
C5C C 0.2094(3) 0.75873(18) 0.1247(3) 0.0336(13) Uani 1 1 d . U . . .
H5C1 H 0.1473 0.7627 0.1090 0.040 Uiso 1 1 calc R U . . .
H5C2 H 0.2103 0.7378 0.1627 0.040 Uiso 1 1 calc R U . . .
C6C C 0.2584(3) 0.73696(18) 0.0709(2) 0.0323(12) Uani 1 1 d . U . . .
H6C1 H 0.2182 0.7169 0.0446 0.039 Uiso 1 1 calc R U . . .
H6C2 H 0.2803 0.7606 0.0415 0.039 Uiso 1 1 calc R U . . .
C8C C 0.3522(3) 0.67465(17) 0.0577(2) 0.0298(11) Uani 1 1 d . U . . .
C9C C 0.4197(3) 0.67985(17) 0.0137(2) 0.0292(11) Uani 1 1 d . U . . .
C10C C 0.4359(3) 0.64316(17) -0.0275(2) 0.0300(11) Uani 1 1 d . U . . .
H10C H 0.4820 0.6457 -0.0570 0.036 Uiso 1 1 calc R U . . .
C11C C 0.3881(3) 0.60342(18) -0.0271(2) 0.0298(11) Uani 1 1 d . U . . .
C12C C 0.3233(3) 0.59943(18) 0.0193(2) 0.0306(11) Uani 1 1 d . U . . .
H12C H 0.2906 0.5721 0.0213 0.037 Uiso 1 1 calc R U . . .
C13C C 0.3057(3) 0.63448(17) 0.0623(2) 0.0274(11) Uani 1 1 d . U . . .
C14C C 0.4068(3) 0.56547(18) -0.0752(3) 0.0354(12) Uani 1 1 d . U . . .
C15C C 0.5043(3) 0.5509(2) -0.0638(3) 0.0462(15) Uani 1 1 d . U . . .
H15G H 0.5150 0.5415 -0.0180 0.069 Uiso 1 1 calc R U . . .
H15H H 0.5427 0.5764 -0.0734 0.069 Uiso 1 1 calc R U . . .
H15I H 0.5166 0.5255 -0.0930 0.069 Uiso 1 1 calc R U . . .
C16C C 0.3914(4) 0.5832(2) -0.1460(3) 0.0501(15) Uani 1 1 d . U . . .
H16G H 0.4037 0.5590 -0.1772 0.075 Uiso 1 1 calc R U . . .
H16H H 0.4306 0.6089 -0.1530 0.075 Uiso 1 1 calc R U . . .
H16I H 0.3300 0.5930 -0.1530 0.075 Uiso 1 1 calc R U . . .
C17C C 0.3503(3) 0.52379(19) -0.0665(3) 0.0431(14) Uani 1 1 d . U . . .
H17G H 0.3611 0.5118 -0.0220 0.065 Uiso 1 1 calc R U . . .
H17H H 0.3652 0.5007 -0.0986 0.065 Uiso 1 1 calc R U . . .
H17I H 0.2880 0.5320 -0.0732 0.065 Uiso 1 1 calc R U . . .
C18C C 0.2384(3) 0.62819(18) 0.1143(2) 0.0319(12) Uani 1 1 d . U . . .
H18E H 0.2013 0.6557 0.1157 0.038 Uiso 1 1 calc R U . . .
H18F H 0.1996 0.6024 0.1016 0.038 Uiso 1 1 calc R U . . .
C19C C 0.2795(3) 0.61951(18) 0.1823(2) 0.0299(11) Uani 1 1 d . U . . .
C20C C 0.2437(3) 0.63846(17) 0.2384(2) 0.0285(11) Uani 1 1 d . U . . .
C21C C 0.2835(3) 0.63269(18) 0.3004(2) 0.0299(12) Uani 1 1 d . U . . .
C22C C 0.3578(3) 0.60522(18) 0.3070(2) 0.0325(12) Uani 1 1 d . U . . .
H22C H 0.3859 0.6011 0.3493 0.039 Uiso 1 1 calc R U . . .
C23C C 0.3919(3) 0.58380(18) 0.2534(2) 0.0301(11) Uani 1 1 d . U . . .
C24C C 0.3537(3) 0.59222(17) 0.1914(2) 0.0304(12) Uani 1 1 d . U . . .
H24C H 0.3789 0.5790 0.1542 0.037 Uiso 1 1 calc R U . . .
C26C C 0.0904(3) 0.63420(19) 0.2264(3) 0.0417(15) Uani 1 1 d . . . . .
H26G H 0.0976 0.6117 0.1918 0.050 Uiso 1 1 calc R U . . .
H26H H 0.0373 0.6522 0.2160 0.050 Uiso 1 1 calc R U . . .
H26I H 0.0847 0.6188 0.2686 0.050 Uiso 1 1 calc R U . . .
C27C C 0.4686(3) 0.54971(19) 0.2621(2) 0.0346(12) Uani 1 1 d . U . . .
C28C C 0.5335(3) 0.5560(2) 0.2071(3) 0.0537(17) Uani 1 1 d . U . . .
H28G H 0.5822 0.5345 0.2134 0.081 Uiso 1 1 calc R U . . .
H28H H 0.5567 0.5870 0.2085 0.081 Uiso 1 1 calc R U . . .
H28I H 0.5029 0.5506 0.1643 0.081 Uiso 1 1 calc R U . . .
C29C C 0.4320(4) 0.5020(2) 0.2579(3) 0.0529(16) Uani 1 1 d . U . . .
H29G H 0.3912 0.4974 0.2930 0.079 Uiso 1 1 calc R U . . .
H29H H 0.4804 0.4802 0.2629 0.079 Uiso 1 1 calc R U . . .
H29I H 0.4008 0.4976 0.2151 0.079 Uiso 1 1 calc R U . . .
C30C C 0.5204(4) 0.5566(2) 0.3271(3) 0.0588(18) Uani 1 1 d . U . . .
H30G H 0.4812 0.5526 0.3634 0.088 Uiso 1 1 calc R U . . .
H30H H 0.5452 0.5872 0.3287 0.088 Uiso 1 1 calc R U . . .
H30I H 0.5682 0.5343 0.3311 0.088 Uiso 1 1 calc R U . . .
C31C C 0.2437(3) 0.65504(19) 0.3597(2) 0.0355(13) Uani 1 1 d . U . . .
H31E H 0.2270 0.6865 0.3478 0.043 Uiso 1 1 calc R U . . .
H31F H 0.1891 0.6387 0.3695 0.043 Uiso 1 1 calc R U . . .
N4C N 0.2433(2) 0.80233(14) 0.1473(2) 0.0318(10) Uani 1 1 d . . . . .
H4C H 0.2950 0.8035 0.1686 0.038 Uiso 1 1 calc R U . . .
O3C O 0.1253(2) 0.84234(12) 0.10639(17) 0.0383(9) Uani 1 1 d . . . . .
O7C O 0.33156(19) 0.71092(12) 0.09829(16) 0.0346(9) Uani 1 1 d . . . . .
O25C O 0.16573(18) 0.66351(12) 0.23058(16) 0.0317(8) Uani 1 1 d . . . . .
O6G O 0.3877(2) 0.79356(12) 0.24304(16) 0.0379(9) Uani 1 1 d D U . . .
C1G C 0.4391(3) 0.76020(18) 0.2449(2) 0.0277(11) Uani 1 1 d D U . . .
N2G N 0.4724(9) 0.7403(4) 0.1925(4) 0.048(3) Uani 0.554(17) 1 d D U P A 1
H2G H 0.4661 0.7506 0.1520 0.058 Uiso 0.554(17) 1 calc R U P A 1
C3G C 0.5201(10) 0.6996(4) 0.2116(4) 0.043(3) Uani 0.554(17) 1 d D U P A 1
H3G1 H 0.5777 0.6983 0.1913 0.051 Uiso 0.554(17) 1 calc R U P A 1
H3G2 H 0.4858 0.6721 0.1993 0.051 Uiso 0.554(17) 1 calc R U P A 1
C4G C 0.5313(10) 0.7044(4) 0.2855(5) 0.047(3) Uani 0.554(17) 1 d D U P A 1
H4G1 H 0.5145 0.6762 0.3080 0.056 Uiso 0.554(17) 1 calc R U P A 1
H4G2 H 0.5928 0.7122 0.2992 0.056 Uiso 0.554(17) 1 calc R U P A 1
N5G N 0.4723(8) 0.7411(4) 0.2995(3) 0.040(3) Uani 0.554(17) 1 d D U P A 1
H5G H 0.4599 0.7496 0.3394 0.048 Uiso 0.554(17) 1 calc R U P A 1
N2G' N 0.5004(9) 0.7515(4) 0.2012(5) 0.040(3) Uani 0.446(17) 1 d D U P A 2
H2G' H 0.5052 0.7661 0.1638 0.048 Uiso 0.446(17) 1 calc R U P A 2
C3G' C 0.5574(9) 0.7147(5) 0.2241(8) 0.044(3) Uani 0.446(17) 1 d D U P A 2
H3G3 H 0.6140 0.7263 0.2435 0.053 Uiso 0.446(17) 1 calc R U P A 2
H3G4 H 0.5690 0.6934 0.1881 0.053 Uiso 0.446(17) 1 calc R U P A 2
C4G' C 0.5034(10) 0.6927(5) 0.2757(9) 0.047(4) Uani 0.446(17) 1 d D U P A 2
H4G3 H 0.4727 0.6654 0.2581 0.056 Uiso 0.446(17) 1 calc R U P A 2
H4G4 H 0.5405 0.6844 0.3151 0.056 Uiso 0.446(17) 1 calc R U P A 2
N5G' N 0.4418(9) 0.7281(4) 0.2901(6) 0.042(3) Uani 0.446(17) 1 d D U P A 2
H5G' H 0.4098 0.7282 0.3250 0.051 Uiso 0.446(17) 1 calc R U P A 2
C1S C 0.3909(3) 1.01208(15) 0.1041(2) 0.0517(15) Uani 1 1 d D U . . .
H1S H 0.4399 1.0044 0.1368 0.062 Uiso 1 1 calc R U . . .
Cl1S Cl 0.29821(10) 1.02749(6) 0.14681(8) 0.0689(5) Uani 1 1 d D U . . .
Cl2S Cl 0.42444(11) 1.05751(7) 0.05552(10) 0.0786(6) Uani 1 1 d D U . . .
Cl3S Cl 0.36872(12) 0.96467(7) 0.05459(9) 0.0742(5) Uani 1 1 d D U . . .
C1T C 0.8753(3) 0.50600(18) 0.2867(2) 0.0515(15) Uani 1 1 d D U . . .
H1T H 0.9156 0.4812 0.2738 0.062 Uiso 1 1 calc R U . . .
Cl1T Cl 0.92499(9) 0.55805(6) 0.26994(9) 0.0676(5) Uani 1 1 d D U . . .
Cl2T Cl 0.77497(10) 0.49951(7) 0.24210(11) 0.0923(7) Uani 1 1 d D U . . .
Cl3T Cl 0.86000(11) 0.50126(7) 0.37121(9) 0.0789(6) Uani 1 1 d D U . . .
C1U C 0.0609(7) 0.4905(3) 0.1209(8) 0.120(4) Uani 0.347(5) 1 d D U P B 1
H1U H 0.0750 0.4937 0.1691 0.143 Uiso 0.347(5) 1 calc R U P B 1
Cl1U Cl 0.0115(5) 0.5405(2) 0.0907(3) 0.102(3) Uani 0.347(5) 1 d D U P B 1
Cl2U Cl 0.1589(7) 0.4825(4) 0.0802(6) 0.177(4) Uani 0.347(5) 1 d D U P B 1
Cl3U Cl -0.0048(7) 0.4423(3) 0.1068(4) 0.145(3) Uani 0.347(5) 1 d D U P B 1
C1V C -0.0820(10) 0.4540(5) 0.1028(7) 0.118(4) Uani 0.653(5) 1 d D U P B 2
H1V1 H -0.1346 0.4680 0.1199 0.177 Uiso 0.653(5) 1 calc R U P B 2
H1V2 H -0.0660 0.4271 0.1288 0.177 Uiso 0.653(5) 1 calc R U P B 2
H1V3 H -0.0941 0.4453 0.0568 0.177 Uiso 0.653(5) 1 calc R U P B 2
C2V C -0.0071(9) 0.4874(6) 0.1072(9) 0.155(4) Uani 0.653(5) 1 d D U P B 2
H2V1 H 0.0044 0.4971 0.1534 0.186 Uiso 0.653(5) 1 calc R U P B 2
H2V2 H -0.0222 0.5145 0.0804 0.186 Uiso 0.653(5) 1 calc R U P B 2
C3V C 0.0761(8) 0.4639(5) 0.0813(7) 0.127(4) Uani 0.653(5) 1 d D U P B 2
H3V1 H 0.0891 0.4343 0.1026 0.152 Uiso 0.653(5) 1 calc R U P B 2
H3V2 H 0.0736 0.4606 0.0328 0.152 Uiso 0.653(5) 1 calc R U P B 2
C4V C 0.1397(9) 0.5022(6) 0.1063(11) 0.143(5) Uani 0.653(5) 1 d D U P B 2
H4V1 H 0.1270 0.5306 0.0818 0.172 Uiso 0.653(5) 1 calc R U P B 2
H4V2 H 0.1326 0.5080 0.1537 0.172 Uiso 0.653(5) 1 calc R U P B 2
C5V C 0.2321(11) 0.4863(6) 0.0952(9) 0.155(5) Uani 0.653(5) 1 d D U P B 2
H5V1 H 0.2443 0.4587 0.1207 0.232 Uiso 0.653(5) 1 calc R U P B 2
H5V2 H 0.2741 0.5099 0.1094 0.232 Uiso 0.653(5) 1 calc R U P B 2
H5V3 H 0.2377 0.4800 0.0484 0.232 Uiso 0.653(5) 1 calc R U P B 2

loop_
_atom_site_aniso_label
_atom_site_aniso_U_11
_atom_site_aniso_U_22
_atom_site_aniso_U_33
_atom_site_aniso_U_23
_atom_site_aniso_U_13
_atom_site_aniso_U_12
N1 0.024(2) 0.028(3) 0.027(3) 0.0010(19) 0.0007(17) -0.0013(17)
C1A 0.022(2) 0.036(3) 0.031(3) 0.001(2) 0.005(2) 0.004(2)
C2A 0.025(2) 0.025(3) 0.031(3) 0.001(2) -0.002(2) -0.002(2)
O3A 0.0370(19) 0.049(3) 0.032(2) -0.0059(19) 0.0066(16) 0.0133(17)
N4A 0.027(2) 0.031(3) 0.027(3) 0.002(2) 0.0052(17) 0.0058(18)
C5A 0.036(3) 0.034(3) 0.030(3) 0.001(2) 0.001(2) 0.009(2)
C6A 0.034(3) 0.036(3) 0.028(3) 0.001(2) 0.007(2) 0.012(2)
O7A 0.0361(18) 0.035(2) 0.026(2) 0.0090(17) 0.0094(14) 0.0105(16)
C8A 0.024(2) 0.034(3) 0.020(2) 0.000(2) 0.0088(18) 0.0061(19)
C9A 0.020(2) 0.038(3) 0.024(3) -0.002(2) 0.0034(18) 0.0041(19)
C10A 0.022(2) 0.033(3) 0.034(3) -0.001(2) 0.0033(19) -0.004(2)
C11A 0.024(2) 0.033(3) 0.027(3) 0.001(2) 0.0078(18) -0.0006(19)
C12A 0.021(2) 0.031(3) 0.019(3) 0.0001(19) -0.0020(18) 0.0019(19)
C13A 0.019(2) 0.033(3) 0.020(2) 0.001(2) 0.0055(17) 0.0006(18)
C14A 0.032(2) 0.034(3) 0.040(3) 0.004(2) 0.006(2) 0.001(2)
C15A 0.046(3) 0.033(3) 0.060(4) 0.010(3) 0.000(3) -0.002(2)
C16A 0.069(4) 0.044(4) 0.041(3) 0.011(3) 0.018(3) 0.011(3)
C17A 0.039(3) 0.044(4) 0.050(4) 0.008(3) 0.002(2) 0.007(2)
C18A 0.023(2) 0.032(3) 0.029(3) -0.002(2) 0.0046(18) 0.0000(19)
C19A 0.024(2) 0.026(3) 0.031(3) 0.003(2) 0.0030(19) -0.0011(19)
C20A 0.025(2) 0.026(3) 0.026(3) -0.002(2) 0.0035(18) 0.0019(19)
C22A 0.025(2) 0.031(3) 0.041(3) 0.001(2) 0.012(2) -0.001(2)
C23A 0.025(2) 0.031(3) 0.027(3) 0.001(2) 0.0017(18) 0.0020(19)
C24A 0.027(2) 0.028(3) 0.026(3) 0.004(2) -0.0003(19) -0.0033(19)
C21A 0.027(2) 0.030(3) 0.031(3) 0.003(2) 0.0049(19) -0.0010(19)
O25A 0.0222(16) 0.028(2) 0.032(2) -0.0008(16) 0.0044(14) 0.0018(15)
C26A 0.030(3) 0.043(4) 0.043(4) -0.010(3) 0.006(2) 0.003(2)
C27A 0.034(2) 0.030(3) 0.039(3) 0.002(2) 0.009(2) 0.003(2)
C28A 0.039(3) 0.030(3) 0.041(3) 0.002(2) 0.005(2) 0.002(2)
C29A 0.029(2) 0.034(4) 0.069(4) 0.005(3) 0.001(2) 0.005(2)
C30A 0.054(3) 0.040(4) 0.046(3) 0.004(3) 0.016(2) 0.009(3)
C31A 0.031(2) 0.030(3) 0.037(3) 0.002(2) 0.008(2) 0.003(2)
C1B 0.026(2) 0.034(4) 0.037(3) -0.002(2) 0.004(2) -0.001(2)
C2B 0.026(2) 0.030(3) 0.032(3) 0.000(2) -0.004(2) 0.001(2)
C5B 0.028(3) 0.047(4) 0.040(3) -0.005(3) 0.006(2) 0.002(2)
C6B 0.027(2) 0.026(3) 0.055(4) 0.000(3) 0.001(2) 0.001(2)
C8B 0.019(2) 0.020(3) 0.040(3) 0.001(2) 0.0018(18) -0.0011(19)
C9B 0.025(2) 0.029(3) 0.032(3) 0.001(2) 0.0068(18) -0.0032(19)
C10B 0.023(2) 0.031(3) 0.027(3) 0.004(2) 0.0044(18) -0.0007(19)
C11B 0.021(2) 0.029(3) 0.034(3) -0.004(2) 0.0048(18) -0.0012(18)
C12B 0.022(2) 0.027(3) 0.034(3) -0.003(2) 0.0049(18) -0.0018(19)
C13B 0.025(2) 0.026(3) 0.033(3) 0.000(2) 0.0020(18) -0.0036(19)
C14B 0.023(2) 0.042(3) 0.031(3) 0.002(2) 0.0021(18) 0.003(2)
C15B 0.029(3) 0.049(4) 0.036(3) 0.004(2) 0.004(2) 0.002(2)
C16B 0.028(3) 0.055(4) 0.051(4) -0.002(3) 0.002(2) -0.001(2)
C17B 0.027(3) 0.058(4) 0.039(3) 0.005(3) 0.008(2) 0.011(2)
C18B 0.024(2) 0.031(3) 0.038(3) 0.001(2) 0.0045(19) 0.001(2)
C19B 0.028(2) 0.032(3) 0.024(3) -0.002(2) 0.0033(18) -0.0043(19)
C20B 0.027(2) 0.032(3) 0.022(3) 0.003(2) 0.0071(18) 0.002(2)
C21B 0.030(2) 0.031(3) 0.020(3) 0.001(2) 0.0037(18) -0.0012(19)
C22B 0.029(2) 0.032(3) 0.030(3) 0.002(2) 0.0025(19) -0.0040(19)
C23B 0.030(2) 0.029(3) 0.029(3) 0.005(2) 0.0077(19) -0.0014(19)
C24B 0.027(2) 0.036(3) 0.032(3) 0.003(2) 0.002(2) -0.001(2)
C26B 0.041(3) 0.043(4) 0.042(4) 0.012(3) 0.000(3) -0.006(3)
C27B 0.037(2) 0.031(3) 0.035(3) 0.001(2) 0.002(2) 0.005(2)
C28B 0.035(3) 0.043(4) 0.049(4) 0.003(3) 0.001(2) 0.009(2)
C29B 0.047(3) 0.033(3) 0.064(4) -0.001(3) 0.001(3) 0.008(2)
C30B 0.059(3) 0.046(4) 0.044(3) 0.013(3) 0.005(3) 0.011(3)
C31B 0.033(2) 0.030(3) 0.035(3) -0.002(2) -0.002(2) 0.001(2)
N4B 0.028(2) 0.025(3) 0.040(3) -0.002(2) -0.0019(18) -0.0010(19)
O3B 0.0303(18) 0.033(2) 0.049(2) 0.0025(18) -0.0002(16) -0.0050(17)
O7B 0.0183(16) 0.030(2) 0.055(2) -0.0008(18) 0.0012(15) -0.0018(15)
O25B 0.0302(17) 0.024(2) 0.033(2) 0.0041(16) 0.0021(14) 0.0009(15)
C1C 0.033(3) 0.031(3) 0.033(3) 0.004(2) 0.004(2) 0.006(2)
C2C 0.029(3) 0.036(3) 0.022(3) 0.000(2) 0.006(2) 0.001(2)
C5C 0.028(3) 0.029(3) 0.044(3) -0.004(3) 0.007(2) -0.001(2)
C6C 0.030(3) 0.032(3) 0.034(3) 0.000(2) -0.003(2) 0.003(2)
C8C 0.034(2) 0.024(3) 0.031(3) 0.002(2) -0.003(2) 0.007(2)
C9C 0.032(2) 0.023(3) 0.032(3) 0.002(2) -0.0014(19) 0.0014(19)
C10C 0.029(2) 0.026(3) 0.035(3) 0.001(2) 0.001(2) 0.002(2)
C11C 0.033(2) 0.030(3) 0.027(3) -0.002(2) 0.0022(19) 0.002(2)
C12C 0.033(2) 0.028(3) 0.030(3) 0.001(2) -0.0014(19) -0.001(2)
C13C 0.026(2) 0.030(3) 0.025(3) 0.004(2) -0.0024(18) 0.0027(19)
C14C 0.037(2) 0.033(3) 0.036(3) -0.005(2) 0.007(2) -0.001(2)
C15C 0.042(3) 0.042(4) 0.055(4) -0.003(3) 0.011(2) 0.005(2)
C16C 0.073(4) 0.043(4) 0.034(3) -0.011(3) 0.003(3) -0.001(3)
C17C 0.050(3) 0.036(3) 0.045(4) -0.011(3) 0.011(2) -0.005(2)
C18C 0.031(2) 0.036(3) 0.029(3) -0.001(2) 0.0001(19) 0.001(2)
C19C 0.028(2) 0.033(3) 0.028(2) -0.001(2) -0.0024(18) 0.000(2)
C20C 0.027(2) 0.029(3) 0.030(3) -0.003(2) 0.0017(18) 0.001(2)
C21C 0.025(2) 0.037(3) 0.027(3) -0.005(2) -0.0001(18) 0.001(2)
C22C 0.031(2) 0.042(3) 0.024(3) -0.004(2) -0.0015(19) 0.006(2)
C23C 0.028(2) 0.034(3) 0.028(3) -0.003(2) 0.0020(19) 0.001(2)
C24C 0.031(2) 0.034(3) 0.026(3) -0.005(2) 0.0027(19) 0.001(2)
C26C 0.028(3) 0.043(4) 0.054(4) -0.007(3) 0.002(2) -0.001(3)
C27C 0.031(2) 0.038(3) 0.035(3) -0.001(2) 0.002(2) 0.009(2)
C28C 0.042(3) 0.064(5) 0.056(4) 0.011(3) 0.013(3) 0.018(3)
C29C 0.054(3) 0.044(4) 0.061(4) 0.007(3) 0.000(3) 0.006(3)
C30C 0.055(3) 0.070(5) 0.050(4) -0.012(3) -0.015(3) 0.027(3)
C31C 0.032(2) 0.044(4) 0.031(3) -0.007(2) -0.002(2) 0.010(2)
N4C 0.027(2) 0.030(3) 0.037(3) -0.001(2) -0.0022(18) 0.0033(19)
O3C 0.0318(19) 0.041(3) 0.041(2) -0.0013(18) -0.0072(16) 0.0017(16)
O7C 0.0276(17) 0.035(2) 0.040(2) -0.0099(18) -0.0038(15) 0.0059(16)
O25C 0.0243(17) 0.035(2) 0.035(2) 0.0019(17) -0.0011(14) 0.0048(15)
O6G 0.0386(19) 0.036(2) 0.039(2) -0.0006(17) 0.0015(15) 0.0120(16)
C1G 0.029(2) 0.030(3) 0.025(2) -0.0012(19) 0.0023(18) -0.0006(19)
N2G 0.071(6) 0.049(6) 0.025(4) -0.001(3) 0.007(4) 0.026(5)
C3G 0.049(6) 0.042(5) 0.037(5) -0.001(4) 0.007(4) 0.013(5)
C4G 0.055(6) 0.048(6) 0.038(5) 0.000(4) 0.005(4) 0.018(5)
N5G 0.049(6) 0.047(5) 0.024(4) 0.002(3) 0.012(3) 0.017(4)
N2G' 0.048(6) 0.041(6) 0.032(5) 0.009(4) 0.015(4) 0.015(5)
C3G' 0.051(6) 0.044(6) 0.038(6) 0.004(5) 0.011(5) 0.017(5)
C4G' 0.052(7) 0.044(6) 0.045(6) 0.011(5) 0.010(5) 0.016(5)
N5G' 0.049(6) 0.039(5) 0.041(5) 0.012(4) 0.019(5) 0.016(5)
C1S 0.046(3) 0.049(4) 0.061(4) 0.019(3) 0.006(3) 0.005(3)
Cl1S 0.0588(9) 0.0782(14) 0.0710(12) 0.0297(10) 0.0156(8) 0.0247(9)
Cl2S 0.0648(10) 0.0671(14) 0.1051(16) 0.0423(11) 0.0153(10) -0.0028(9)
Cl3S 0.0953(13) 0.0660(14) 0.0614(12) 0.0048(10) 0.0043(9) -0.0085(10)
C1T 0.037(3) 0.048(4) 0.070(4) 0.007(3) 0.008(3) 0.007(3)
Cl1T 0.0479(9) 0.0562(12) 0.0998(14) 0.0145(10) 0.0138(8) -0.0012(8)
Cl2T 0.0488(10) 0.0857(16) 0.1391(19) 0.0131(13) -0.0291(10) -0.0022(9)
Cl3T 0.0761(11) 0.0838(15) 0.0797(14) 0.0068(11) 0.0339(10) 0.0065(10)
C1U 0.167(8) 0.099(7) 0.090(8) 0.015(6) -0.015(7) 0.019(6)
Cl1U 0.177(6) 0.066(4) 0.060(4) 0.012(3) -0.009(4) 0.033(4)
Cl2U 0.205(8) 0.171(8) 0.157(8) 0.049(6) 0.024(7) 0.055(7)
Cl3U 0.221(8) 0.124(6) 0.085(5) 0.007(5) -0.037(6) -0.028(6)
C1V 0.144(9) 0.137(10) 0.073(8) 0.012(8) 0.001(8) 0.027(8)
C2V 0.212(8) 0.149(8) 0.102(7) 0.013(7) 0.001(7) -0.007(7)
C3V 0.173(8) 0.121(8) 0.084(7) 0.043(6) -0.021(7) -0.023(6)
C4V 0.189(9) 0.112(9) 0.128(10) 0.024(8) 0.004(8) -0.015(8)
C5V 0.173(10) 0.138(11) 0.151(11) 0.039(9) -0.003(9) -0.018(9)

loop_
_atom_type_symbol
_atom_type_description
_atom_type_scat_dispersion_real
_atom_type_scat_dispersion_imag
_atom_type_scat_source
C C 0.0033 0.0016 'International Tables Vol C Tables 4.2.6.8 and 6.1.1.4'
H H 0.0000 0.0000 'International Tables Vol C Tables 4.2.6.8 and 6.1.1.4'
N N 0.0061 0.0033 'International Tables Vol C Tables 4.2.6.8 and 6.1.1.4'
O O 0.0106 0.0060 'International Tables Vol C Tables 4.2.6.8 and 6.1.1.4'
Cl Cl 0.1484 0.1585 'International Tables Vol C Tables 4.2.6.8 and 6.1.1.4'

loop_
_geom_angle_atom_site_label_1
_geom_angle_atom_site_label_2
_geom_angle_atom_site_label_3
_geom_angle
C1B N1 C1C 111.1(4)
C1B N1 C1A 109.7(4)
C1C N1 C1A 109.7(3)
N1 C1A C2A 114.8(4)
N1 C1A H1A1 108.6
C2A C1A H1A1 108.6
N1 C1A H1A2 108.6
C2A C1A H1A2 108.6
H1A1 C1A H1A2 107.6
O3A C2A N4A 123.9(5)
O3A C2A C1A 120.6(4)
N4A C2A C1A 115.4(4)
C2A N4A C5A 119.4(4)
C2A N4A H4A 120.3
C5A N4A H4A 120.3
N4A C5A C6A 115.8(4)
N4A C5A H5A1 108.3
C6A C5A H5A1 108.3
N4A C5A H5A2 108.3
C6A C5A H5A2 108.3
H5A1 C5A H5A2 107.4
O7A C6A C5A 110.5(4)
O7A C6A H6A1 109.6
C5A C6A H6A1 109.6
O7A C6A H6A2 109.6
C5A C6A H6A2 109.6
H6A1 C6A H6A2 108.1
C8A O7A C6A 113.1(3)
C9A C8A O7A 120.2(4)
C9A C8A C13A 121.4(5)
O7A C8A C13A 118.4(4)
C8A C9A C10A 118.1(4)
C8A C9A C31C 121.4(5)
C10A C9A C31C 120.4(5)
C11A C10A C9A 122.8(5)
C11A C10A H10A 118.6
C9A C10A H10A 118.6
C10A C11A C12A 117.1(5)
C10A C11A C14A 123.5(5)
C12A C11A C14A 119.4(4)
C11A C12A C13A 122.5(4)
C11A C12A H12A 118.8
C13A C12A H12A 118.8
C12A C13A C8A 118.1(4)
C12A C13A C18A 120.1(4)
C8A C13A C18A 121.6(4)
C11A C14A C16A 110.2(4)
C11A C14A C15A 112.4(4)
C16A C14A C15A 108.5(4)
C11A C14A C17A 109.0(4)
C16A C14A C17A 109.4(4)
C15A C14A C17A 107.2(4)
C14A C15A H15A 109.5
C14A C15A H15B 109.5
H15A C15A H15B 109.5
C14A C15A H15C 109.5
H15A C15A H15C 109.5
H15B C15A H15C 109.5
C14A C16A H16A 109.5
C14A C16A H16B 109.5
H16A C16A H16B 109.5
C14A C16A H16C 109.5
H16A C16A H16C 109.5
H16B C16A H16C 109.5
C14A C17A H17A 109.5
C14A C17A H17B 109.5
H17A C17A H17B 109.5
C14A C17A H17C 109.5
H17A C17A H17C 109.5
H17B C17A H17C 109.5
C13A C18A C19A 112.1(4)
C13A C18A H18A 109.2
C19A C18A H18A 109.2
C13A C18A H18B 109.2
C19A C18A H18B 109.2
H18A C18A H18B 107.9
C20A C19A C24A 119.4(4)
C20A C19A C18A 121.8(4)
C24A C19A C18A 118.8(4)
C19A C20A O25A 120.1(4)
C19A C20A C21A 121.0(4)
O25A C20A C21A 118.8(4)
C21A C22A C23A 123.5(4)
C21A C22A H22A 118.2
C23A C22A H22A 118.2
C22A C23A C24A 117.2(4)
C22A C23A C27A 120.3(4)
C24A C23A C27A 122.5(4)
C23A C24A C19A 121.3(5)
C23A C24A H24A 119.3
C19A C24A H24A 119.3
C22A C21A C20A 117.6(5)
C22A C21A C31A 123.4(4)
C20A C21A C31A 119.0(4)
C20A O25A C26A 113.3(4)
O25A C26A H26A 109.5
O25A C26A H26B 109.5
H26A C26A H26B 109.5
O25A C26A H26C 109.5
H26A C26A H26C 109.5
H26B C26A H26C 109.5
C28A C27A C30A 108.4(4)
C28A C27A C23A 112.3(4)
C30A C27A C23A 109.0(4)
C28A C27A C29A 107.5(4)
C30A C27A C29A 110.0(4)
C23A C27A C29A 109.7(4)
C27A C28A H28A 109.5
C27A C28A H28B 109.5
H28A C28A H28B 109.5
C27A C28A H28C 109.5
H28A C28A H28C 109.5
H28B C28A H28C 109.5
C27A C29A H29A 109.5
C27A C29A H29B 109.5
H29A C29A H29B 109.5
C27A C29A H29C 109.5
H29A C29A H29C 109.5
H29B C29A H29C 109.5
C27A C30A H30A 109.5
C27A C30A H30B 109.5
H30A C30A H30B 109.5
C27A C30A H30C 109.5
H30A C30A H30C 109.5
H30B C30A H30C 109.5
C9B C31A C21A 114.5(4)
C9B C31A H31A 108.6
C21A C31A H31A 108.6
C9B C31A H31B 108.6
C21A C31A H31B 108.6
H31A C31A H31B 107.6
N1 C1B C2B 115.0(4)
N1 C1B H1B1 108.5
C2B C1B H1B1 108.5
N1 C1B H1B2 108.5
C2B C1B H1B2 108.5
H1B1 C1B H1B2 107.5
O3B C2B N4B 124.4(4)
O3B C2B C1B 118.7(5)
N4B C2B C1B 116.9(5)
N4B C5B C6B 114.2(4)
N4B C5B H5B1 108.7
C6B C5B H5B1 108.7
N4B C5B H5B2 108.7
C6B C5B H5B2 108.7
H5B1 C5B H5B2 107.6
O7B C6B C5B 108.7(4)
O7B C6B H6B1 109.9
C5B C6B H6B1 109.9
O7B C6B H6B2 109.9
C5B C6B H6B2 109.9
H6B1 C6B H6B2 108.3
C13B C8B C9B 121.9(4)
C13B C8B O7B 118.7(4)
C9B C8B O7B 119.4(4)
C10B C9B C8B 117.8(4)
C10B C9B C31A 120.2(4)
C8B C9B C31A 121.9(4)
C9B C10B C11B 122.4(4)
C9B C10B H10B 118.8
C11B C10B H10B 118.8
C12B C11B C10B 117.7(4)
C12B C11B C14B 122.7(4)
C10B C11B C14B 119.5(4)
C11B C12B C13B 122.5(4)
C11B C12B H12B 118.8
C13B C12B H12B 118.8
C8B C13B C12B 117.6(4)
C8B C13B C18B 122.4(4)
C12B C13B C18B 119.6(4)
C16B C14B C17B 108.3(4)
C16B C14B C15B 109.7(4)
C17B C14B C15B 108.3(4)
C16B C14B C11B 110.1(4)
C17B C14B C11B 111.9(4)
C15B C14B C11B 108.5(4)
C14B C15B H15D 109.5
C14B C15B H15E 109.5
H15D C15B H15E 109.5
C14B C15B H15F 109.5
H15D C15B H15F 109.5
H15E C15B H15F 109.5
C14B C16B H16D 109.5
C14B C16B H16E 109.5
H16D C16B H16E 109.5
C14B C16B H16F 109.5
H16D C16B H16F 109.5
H16E C16B H16F 109.5
C14B C17B H17D 109.5
C14B C17B H17E 109.5
H17D C17B H17E 109.5
C14B C17B H17F 109.5
H17D C17B H17F 109.5
H17E C17B H17F 109.5
C13B C18B C19B 113.6(4)
C13B C18B H18C 108.8
C19B C18B H18C 108.8
C13B C18B H18D 108.8
C19B C18B H18D 108.8
H18C C18B H18D 107.7
C24B C19B C20B 117.8(5)
C24B C19B C18B 120.8(4)
C20B C19B C18B 121.4(5)
C21B C20B O25B 119.1(4)
C21B C20B C19B 121.5(5)
O25B C20B C19B 119.3(5)
C20B C21B C22B 118.9(4)
C20B C21B C31B 118.4(4)
C22B C21B C31B 122.7(5)
C21B C22B C23B 121.9(5)
C21B C22B H22B 119.1
C23B C22B H22B 119.1
C24B C23B C22B 116.6(5)
C24B C23B C27B 120.3(4)
C22B C23B C27B 123.0(5)
C23B C24B C19B 123.3(4)
C23B C24B H24B 118.4
C19B C24B H24B 118.4
O25B C26B H26D 109.5
O25B C26B H26E 109.5
H26D C26B H26E 109.5
O25B C26B H26F 109.5
H26D C26B H26F 109.5
H26E C26B H26F 109.5
C29B C27B C23B 113.0(4)
C29B C27B C28B 108.8(4)
C23B C27B C28B 112.0(4)
C29B C27B C30B 108.5(5)
C23B C27B C30B 107.4(4)
C28B C27B C30B 107.0(4)
C27B C28B H28D 109.5
C27B C28B H28E 109.5
H28D C28B H28E 109.5
C27B C28B H28F 109.5
H28D C28B H28F 109.5
H28E C28B H28F 109.5
C27B C29B H29D 109.5
C27B C29B H29E 109.5
H29D C29B H29E 109.5
C27B C29B H29F 109.5
H29D C29B H29F 109.5
H29E C29B H29F 109.5
C27B C30B H30D 109.5
C27B C30B H30E 109.5
H30D C30B H30E 109.5
C27B C30B H30F 109.5
H30D C30B H30F 109.5
H30E C30B H30F 109.5
C9C C31B C21B 117.1(4)
C9C C31B H31C 108.0
C21B C31B H31C 108.0
C9C C31B H31D 108.0
C21B C31B H31D 108.0
H31C C31B H31D 107.3
C2B N4B C5B 120.1(4)
C2B N4B H4B 119.9
C5B N4B H4B 119.9
C8B O7B C6B 113.5(3)
C20B O25B C26B 113.7(4)
N1 C1C C2C 111.3(4)
N1 C1C H1C1 109.4
C2C C1C H1C1 109.4
N1 C1C H1C2 109.4
C2C C1C H1C2 109.4
H1C1 C1C H1C2 108.0
O3C C2C N4C 123.1(5)
O3C C2C C1C 121.0(5)
N4C C2C C1C 115.9(4)
N4C C5C C6C 115.4(4)
N4C C5C H5C1 108.4
C6C C5C H5C1 108.4
N4C C5C H5C2 108.4
C6C C5C H5C2 108.4
H5C1 C5C H5C2 107.5
O7C C6C C5C 110.4(4)
O7C C6C H6C1 109.6
C5C C6C H6C1 109.6
O7C C6C H6C2 109.6
C5C C6C H6C2 109.6
H6C1 C6C H6C2 108.1
C13C C8C O7C 119.0(4)
C13C C8C C9C 121.9(5)
O7C C8C C9C 119.1(4)
C10C C9C C8C 117.0(5)
C10C C9C C31B 121.4(4)
C8C C9C C31B 121.6(5)
C11C C10C C9C 123.0(5)
C11C C10C H10C 118.5
C9C C10C H10C 118.5
C10C C11C C12C 117.6(5)
C10C C11C C14C 120.3(4)
C12C C11C C14C 122.1(5)
C13C C12C C11C 121.7(5)
C13C C12C H12C 119.2
C11C C12C H12C 119.2
C8C C13C C12C 118.6(4)
C8C C13C C18C 121.0(5)
C12C C13C C18C 120.4(4)
C17C C14C C11C 113.3(4)
C17C C14C C16C 109.0(4)
C11C C14C C16C 109.1(4)
C17C C14C C15C 107.5(5)
C11C C14C C15C 108.4(4)
C16C C14C C15C 109.5(4)
C14C C15C H15G 109.5
C14C C15C H15H 109.5
H15G C15C H15H 109.5
C14C C15C H15I 109.5
H15G C15C H15I 109.5
H15H C15C H15I 109.5
C14C C16C H16G 109.5
C14C C16C H16H 109.5
H16G C16C H16H 109.5
C14C C16C H16I 109.5
H16G C16C H16I 109.5
H16H C16C H16I 109.5
C14C C17C H17G 109.5
C14C C17C H17H 109.5
H17G C17C H17H 109.5
C14C C17C H17I 109.5
H17G C17C H17I 109.5
H17H C17C H17I 109.5
C19C C18C C13C 113.3(4)
C19C C18C H18E 108.9
C13C C18C H18E 108.9
C19C C18C H18F 108.9
C13C C18C H18F 108.9
H18E C18C H18F 107.7
C24C C19C C20C 117.8(4)
C24C C19C C18C 121.0(4)
C20C C19C C18C 121.2(4)
C21C C20C O25C 119.9(4)
C21C C20C C19C 121.6(4)
O25C C20C C19C 118.5(4)
C20C C21C C22C 118.4(4)
C20C C21C C31C 119.8(4)
C22C C21C C31C 121.8(4)
C23C C22C C21C 121.6(5)
C23C C22C H22C 119.2
C21C C22C H22C 119.2
C24C C23C C22C 118.7(5)
C24C C23C C27C 120.0(4)
C22C C23C C27C 121.2(4)
C23C C24C C19C 121.7(5)
C23C C24C H24C 119.2
C19C C24C H24C 119.2
O25C C26C H26G 109.5
O25C C26C H26H 109.5
H26G C26C H26H 109.5
O25C C26C H26I 109.5
H26G C26C H26I 109.5
H26H C26C H26I 109.5
C29C C27C C30C 110.2(5)
C29C C27C C28C 108.5(5)
C30C C27C C28C 107.1(4)
C29C C27C C23C 109.0(4)
C30C C27C C23C 111.6(4)
C28C C27C C23C 110.3(4)
C27C C28C H28G 109.5
C27C C28C H28H 109.5
H28G C28C H28H 109.5
C27C C28C H28I 109.5
H28G C28C H28I 109.5
H28H C28C H28I 109.5
C27C C29C H29G 109.5
C27C C29C H29H 109.5
H29G C29C H29H 109.5
C27C C29C H29I 109.5
H29G C29C H29I 109.5
H29H C29C H29I 109.5
C27C C30C H30G 109.5
C27C C30C H30H 109.5
H30G C30C H30H 109.5
C27C C30C H30I 109.5
H30G C30C H30I 109.5
H30H C30C H30I 109.5
C9A C31C C21C 114.9(4)
C9A C31C H31E 108.5
C21C C31C H31E 108.5
C9A C31C H31F 108.5
C21C C31C H31F 108.5
H31E C31C H31F 107.5
C2C N4C C5C 121.9(4)
C2C N4C H4C 119.0
C5C N4C H4C 119.0
C8C O7C C6C 111.9(3)
C20C O25C C26C 111.0(4)
O6G C1G N5G' 125.5(5)
O6G C1G N5G 124.8(5)
O6G C1G N2G 125.4(5)
N5G C1G N2G 109.7(6)
O6G C1G N2G' 125.4(5)
N5G' C1G N2G' 109.1(7)
C1G N2G C3G 110.8(6)
C1G N2G H2G 124.6
C3G N2G H2G 124.6
N2G C3G C4G 102.6(6)
N2G C3G H3G1 111.2
C4G C3G H3G1 111.2
N2G C3G H3G2 111.2
C4G C3G H3G2 111.2
H3G1 C3G H3G2 109.2
N5G C4G C3G 103.1(6)
N5G C4G H4G1 111.1
C3G C4G H4G1 111.1
N5G C4G H4G2 111.1
C3G C4G H4G2 111.1
H4G1 C4G H4G2 109.1
C1G N5G C4G 111.7(6)
C1G N5G H5G 124.2
C4G N5G H5G 124.2
C1G N2G' C3G' 110.6(6)
C1G N2G' H2G' 124.7
C3G' N2G' H2G' 124.7
N2G' C3G' C4G' 102.0(6)
N2G' C3G' H3G3 111.4
C4G' C3G' H3G3 111.4
N2G' C3G' H3G4 111.4
C4G' C3G' H3G4 111.4
H3G3 C3G' H3G4 109.2
N5G' C4G' C3G' 102.3(6)
N5G' C4G' H4G3 111.3
C3G' C4G' H4G3 111.3
N5G' C4G' H4G4 111.3
C3G' C4G' H4G4 111.3
H4G3 C4G' H4G4 109.2
C1G N5G' C4G' 111.9(7)
C1G N5G' H5G' 124.0
C4G' N5G' H5G' 124.0
Cl3S C1S Cl1S 111.0(3)
Cl3S C1S Cl2S 109.9(3)
Cl1S C1S Cl2S 110.2(3)
Cl3S C1S H1S 108.6
Cl1S C1S H1S 108.6
Cl2S C1S H1S 108.6
Cl2T C1T Cl3T 110.3(3)
Cl2T C1T Cl1T 111.6(3)
Cl3T C1T Cl1T 109.9(3)
Cl2T C1T H1T 108.3
Cl3T C1T H1T 108.3
Cl1T C1T H1T 108.3
Cl3U C1U Cl1U 113.3(7)
Cl3U C1U Cl2U 107.7(8)
Cl1U C1U Cl2U 107.8(7)
Cl3U C1U H1U 109.3
Cl1U C1U H1U 109.3
Cl2U C1U H1U 109.3
C2V C1V H1V1 109.5
C2V C1V H1V2 109.5
H1V1 C1V H1V2 109.5
C2V C1V H1V3 109.5
H1V1 C1V H1V3 109.5
H1V2 C1V H1V3 109.5
C1V C2V C3V 108.3(12)
C1V C2V H2V1 110.0
C3V C2V H2V1 110.0
C1V C2V H2V2 110.0
C3V C2V H2V2 110.0
H2V1 C2V H2V2 108.4
C4V C3V C2V 93.8(12)
C4V C3V H3V1 113.0
C2V C3V H3V1 113.0
C4V C3V H3V2 113.0
C2V C3V H3V2 113.0
H3V1 C3V H3V2 110.4
C5V C4V C3V 106.9(12)
C5V C4V H4V1 110.3
C3V C4V H4V1 110.3
C5V C4V H4V2 110.3
C3V C4V H4V2 110.3
H4V1 C4V H4V2 108.6
C4V C5V H5V1 109.5
C4V C5V H5V2 109.5
H5V1 C5V H5V2 109.5
C4V C5V H5V3 109.5
H5V1 C5V H5V3 109.5
H5V2 C5V H5V3 109.5

loop_
_geom_bond_atom_site_label_1
_geom_bond_atom_site_label_2
_geom_bond_distance
N1 C1B 1.461(6)
N1 C1C 1.462(6)
N1 C1A 1.465(5)
C1A C2A 1.501(6)
C1A H1A1 0.9900
C1A H1A2 0.9900
C2A O3A 1.228(5)
C2A N4A 1.349(6)
N4A C5A 1.456(6)
N4A H4A 0.8800
C5A C6A 1.505(7)
C5A H5A1 0.9900
C5A H5A2 0.9900
C6A O7A 1.446(5)
C6A H6A1 0.9900
C6A H6A2 0.9900
O7A C8A 1.389(6)
C8A C9A 1.386(7)
C8A C13A 1.399(6)
C9A C10A 1.402(7)
C9A C31C 1.513(6)
C10A C11A 1.383(6)
C10A H10A 0.9500
C11A C12A 1.395(6)
C11A C14A 1.530(7)
C12A C13A 1.396(6)
C12A H12A 0.9500
C13A C18A 1.510(6)
C14A C16A 1.537(7)
C14A C15A 1.540(7)
C14A C17A 1.544(6)
C15A H15A 0.9800
C15A H15B 0.9800
C15A H15C 0.9800
C16A H16A 0.9800
C16A H16B 0.9800
C16A H16C 0.9800
C17A H17A 0.9800
C17A H17B 0.9800
C17A H17C 0.9800
C18A C19A 1.541(6)
C18A H18A 0.9900
C18A H18B 0.9900
C19A C20A 1.375(6)
C19A C24A 1.403(7)
C20A O25A 1.394(5)
C20A C21A 1.417(6)
C22A C21A 1.375(7)
C22A C23A 1.393(7)
C22A H22A 0.9500
C23A C24A 1.398(6)
C23A C27A 1.534(7)
C24A H24A 0.9500
C21A C31A 1.530(7)
O25A C26A 1.424(5)
C26A H26A 0.9800
C26A H26B 0.9800
C26A H26C 0.9800
C27A C28A 1.532(7)
C27A C30A 1.534(7)
C27A C29A 1.538(7)
C28A H28A 0.9800
C28A H28B 0.9800
C28A H28C 0.9800
C29A H29A 0.9800
C29A H29B 0.9800
C29A H29C 0.9800
C30A H30A 0.9800
C30A H30B 0.9800
C30A H30C 0.9800
C31A C9B 1.515(6)
C31A H31A 0.9900
C31A H31B 0.9900
C1B C2B 1.525(6)
C1B H1B1 0.9900
C1B H1B2 0.9900
C2B O3B 1.232(6)
C2B N4B 1.325(6)
C5B N4B 1.465(6)
C5B C6B 1.518(6)
C5B H5B1 0.9900
C5B H5B2 0.9900
C6B O7B 1.435(6)
C6B H6B1 0.9900
C6B H6B2 0.9900
C8B C13B 1.396(6)
C8B C9B 1.398(6)
C8B O7B 1.403(5)
C9B C10B 1.391(6)
C10B C11B 1.398(6)
C10B H10B 0.9500
C11B C12B 1.381(6)
C11B C14B 1.538(6)
C12B C13B 1.402(6)
C12B H12B 0.9500
C13B C18B 1.504(7)
C14B C16B 1.519(7)
C14B C17B 1.531(7)
C14B C15B 1.536(7)
C15B H15D 0.9800
C15B H15E 0.9800
C15B H15F 0.9800
C16B H16D 0.9800
C16B H16E 0.9800
C16B H16F 0.9800
C17B H17D 0.9800
C17B H17E 0.9800
C17B H17F 0.9800
C18B C19B 1.513(7)
C18B H18C 0.9900
C18B H18D 0.9900
C19B C24B 1.392(7)
C19B C20B 1.397(6)
C20B C21B 1.382(7)
C20B O25B 1.391(6)
C21B C22B 1.394(7)
C21B C31B 1.531(6)
C22B C23B 1.410(6)
C22B H22B 0.9500
C23B C24B 1.390(7)
C23B C27B 1.521(7)
C24B H24B 0.9500
C26B O25B 1.418(6)
C26B H26D 0.9800
C26B H26E 0.9800
C26B H26F 0.9800
C27B C29B 1.519(7)
C27B C28B 1.530(6)
C27B C30B 1.554(7)
C28B H28D 0.9800
C28B H28E 0.9800
C28B H28F 0.9800
C29B H29D 0.9800
C29B H29E 0.9800
C29B H29F 0.9800
C30B H30D 0.9800
C30B H30E 0.9800
C30B H30F 0.9800
C31B C9C 1.497(7)
C31B H31C 0.9900
C31B H31D 0.9900
N4B H4B 0.8800
C1C C2C 1.522(7)
C1C H1C1 0.9900
C1C H1C2 0.9900
C2C O3C 1.237(5)
C2C N4C 1.347(6)
C5C N4C 1.453(6)
C5C C6C 1.501(6)
C5C H5C1 0.9900
C5C H5C2 0.9900
C6C O7C 1.441(5)
C6C H6C1 0.9900
C6C H6C2 0.9900
C8C C13C 1.387(7)
C8C O7C 1.399(6)
C8C C9C 1.405(6)
C9C C10C 1.400(7)
C10C C11C 1.381(7)
C10C H10C 0.9500
C11C C12C 1.405(6)
C11C C14C 1.525(7)
C12C C13C 1.391(7)
C12C H12C 0.9500
C13C C18C 1.523(6)
C14C C17C 1.517(7)
C14C C16C 1.541(7)
C14C C15C 1.551(7)
C15C H15G 0.9800
C15C H15H 0.9800
C15C H15I 0.9800
C16C H16G 0.9800
C16C H16H 0.9800
C16C H16I 0.9800
C17C H17G 0.9800
C17C H17H 0.9800
C17C H17I 0.9800
C18C C19C 1.512(6)
C18C H18E 0.9900
C18C H18F 0.9900
C19C C24C 1.392(6)
C19C C20C 1.408(6)
C20C C21C 1.382(6)
C20C O25C 1.401(5)
C21C C22C 1.393(6)
C21C C31C 1.529(6)
C22C C23C 1.385(6)
C22C H22C 0.9500
C23C C24C 1.385(6)
C23C C27C 1.545(7)
C24C H24C 0.9500
C26C O25C 1.436(5)
C26C H26G 0.9800
C26C H26H 0.9800
C26C H26I 0.9800
C27C C29C 1.516(7)
C27C C30C 1.520(7)
C27C C28C 1.542(7)
C28C H28G 0.9800
C28C H28H 0.9800
C28C H28I 0.9800
C29C H29G 0.9800
C29C H29H 0.9800
C29C H29I 0.9800
C30C H30G 0.9800
C30C H30H 0.9800
C30C H30I 0.9800
C31C H31E 0.9900
C31C H31F 0.9900
N4C H4C 0.8800
O6G C1G 1.257(6)
C1G N5G' 1.321(7)
C1G N5G 1.324(7)
C1G N2G 1.341(7)
C1G N2G' 1.347(7)
N2G C3G 1.448(7)
N2G H2G 0.8800
C3G C4G 1.513(11)
C3G H3G1 0.9900
C3G H3G2 0.9900
C4G N5G 1.443(7)
C4G H4G1 0.9900
C4G H4G2 0.9900
N5G H5G 0.8800
N2G' C3G' 1.452(8)
N2G' H2G' 0.8800
C3G' C4G' 1.512(11)
C3G' H3G3 0.9900
C3G' H3G4 0.9900
C4G' N5G' 1.445(8)
C4G' H4G3 0.9900
C4G' H4G4 0.9900
N5G' H5G' 0.8800
C1S Cl3S 1.747(5)
C1S Cl1S 1.754(4)
C1S Cl2S 1.757(4)
C1S H1S 1.0000
C1T Cl2T 1.747(4)
C1T Cl3T 1.753(5)
C1T Cl1T 1.755(5)
C1T H1T 1.0000
C1U Cl3U 1.754(8)
C1U Cl1U 1.754(8)
C1U Cl2U 1.759(8)
C1U H1U 1.0000
C1V C2V 1.504(12)
C1V H1V1 0.9800
C1V H1V2 0.9800
C1V H1V3 0.9800
C2V C3V 1.560(12)
C2V H2V1 0.9900
C2V H2V2 0.9900
C3V C4V 1.559(12)
C3V H3V1 0.9900
C3V H3V2 0.9900
C4V C5V 1.510(12)
C4V H4V1 0.9900
C4V H4V2 0.9900
C5V H5V1 0.9800
C5V H5V2 0.9800
C5V H5V3 0.9800

loop_
_geom_torsion_atom_site_label_1
_geom_torsion_atom_site_label_2
_geom_torsion_atom_site_label_3
_geom_torsion_atom_site_label_4
_geom_torsion
C1B N1 C1A C2A -71.5(5)
C1C N1 C1A C2A 166.3(4)
N1 C1A C2A O3A 146.5(5)
N1 C1A C2A N4A -34.5(6)
O3A C2A N4A C5A -4.6(7)
C1A C2A N4A C5A 176.5(4)
C2A N4A C5A C6A 106.9(5)
N4A C5A C6A O7A 78.8(5)
C5A C6A O7A C8A 150.2(4)
C6A O7A C8A C9A 98.4(5)
C6A O7A C8A C13A -83.5(5)
O7A C8A C9A C10A -178.9(4)
C13A C8A C9A C10A 3.0(6)
O7A C8A C9A C31C 4.3(6)
C13A C8A C9A C31C -173.8(4)
C8A C9A C10A C11A -2.4(7)
C31C C9A C10A C11A 174.5(4)
C9A C10A C11A C12A 1.0(7)
C9A C10A C11A C14A -177.9(4)
C10A C11A C12A C13A -0.1(7)
C14A C11A C12A C13A 178.8(4)
C11A C12A C13A C8A 0.8(6)
C11A C12A C13A C18A -175.0(4)
C9A C8A C13A C12A -2.3(6)
O7A C8A C13A C12A 179.6(4)
C9A C8A C13A C18A 173.4(4)
O7A C8A C13A C18A -4.7(6)
C10A C11A C14A C16A -119.4(5)
C12A C11A C14A C16A 61.7(5)
C10A C11A C14A C15A 1.9(6)
C12A C11A C14A C15A -177.0(4)
C10A C11A C14A C17A 120.6(5)
C12A C11A C14A C17A -58.3(6)
C12A C13A C18A C19A 91.9(5)
C8A C13A C18A C19A -83.7(5)
C13A C18A C19A C20A 135.4(5)
C13A C18A C19A C24A -46.9(6)
C24A C19A C20A O25A 178.4(4)
C18A C19A C20A O25A -3.9(7)
C24A C19A C20A C21A 1.1(7)
C18A C19A C20A C21A 178.8(4)
C21A C22A C23A C24A 0.3(7)
C21A C22A C23A C27A -178.4(5)
C22A C23A C24A C19A -0.2(7)
C27A C23A C24A C19A 178.4(4)
C20A C19A C24A C23A -0.5(7)
C18A C19A C24A C23A -178.2(4)
C23A C22A C21A C20A 0.3(7)
C23A C22A C21A C31A 178.7(5)
C19A C20A C21A C22A -1.1(7)
O25A C20A C21A C22A -178.4(4)
C19A C20A C21A C31A -179.5(4)
O25A C20A C21A C31A 3.2(6)
C19A C20A O25A C26A 90.5(5)
C21A C20A O25A C26A -92.1(5)
C22A C23A C27A C28A -175.6(4)
C24A C23A C27A C28A 5.8(7)
C22A C23A C27A C30A -55.5(6)
C24A C23A C27A C30A 125.9(5)
C22A C23A C27A C29A 65.0(6)
C24A C23A C27A C29A -113.7(5)
C22A C21A C31A C9B 26.5(7)
C20A C21A C31A C9B -155.1(4)
C1C N1 C1B C2B -71.0(5)
C1A N1 C1B C2B 167.6(4)
N1 C1B C2B O3B 155.3(4)
N1 C1B C2B N4B -24.9(6)
N4B C5B C6B O7B 80.2(5)
C13B C8B C9B C10B -0.7(7)
O7B C8B C9B C10B 178.8(4)
C13B C8B C9B C31A -177.7(5)
O7B C8B C9B C31A 1.7(7)
C21A C31A C9B C10B -74.1(6)
C21A C31A C9B C8B 102.9(5)
C8B C9B C10B C11B -1.7(7)
C31A C9B C10B C11B 175.4(5)
C9B C10B C11B C12B 3.5(7)
C9B C10B C11B C14B -174.9(5)
C10B C11B C12B C13B -2.9(7)
C14B C11B C12B C13B 175.4(5)
C9B C8B C13B C12B 1.1(7)
O7B C8B C13B C12B -178.3(4)
C9B C8B C13B C18B 174.9(5)
O7B C8B C13B C18B -4.5(7)
C11B C12B C13B C8B 0.7(7)
C11B C12B C13B C18B -173.2(5)
C12B C11B C14B C16B 123.7(5)
C10B C11B C14B C16B -58.0(6)
C12B C11B C14B C17B 3.2(7)
C10B C11B C14B C17B -178.5(5)
C12B C11B C14B C15B -116.2(5)
C10B C11B C14B C15B 62.1(6)
C8B C13B C18B C19B -88.1(6)
C12B C13B C18B C19B 85.6(5)
C13B C18B C19B C24B -45.2(6)
C13B C18B C19B C20B 134.0(4)
C24B C19B C20B C21B 1.7(7)
C18B C19B C20B C21B -177.6(4)
C24B C19B C20B O25B 178.2(4)
C18B C19B C20B O25B -1.1(6)
O25B C20B C21B C22B -178.9(4)
C19B C20B C21B C22B -2.4(7)
O25B C20B C21B C31B 0.0(6)
C19B C20B C21B C31B 176.5(4)
C20B C21B C22B C23B 1.3(7)
C31B C21B C22B C23B -177.6(4)
C21B C22B C23B C24B 0.4(7)
C21B C22B C23B C27B 175.9(4)
C22B C23B C24B C19B -1.1(7)
C27B C23B C24B C19B -176.7(4)
C20B C19B C24B C23B 0.1(7)
C18B C19B C24B C23B 179.4(4)
C24B C23B C27B C29B -171.2(4)
C22B C23B C27B C29B 13.5(7)
C24B C23B C27B C28B -47.9(6)
C22B C23B C27B C28B 136.8(5)
C24B C23B C27B C30B 69.3(6)
C22B C23B C27B C30B -106.0(5)
C20B C21B C31B C9C -156.0(4)
C22B C21B C31B C9C 22.9(7)
O3B C2B N4B C5B -6.8(7)
C1B C2B N4B C5B 173.3(4)
C6B C5B N4B C2B 93.9(6)
C13B C8B O7B C6B -80.1(5)
C9B C8B O7B C6B 100.5(5)
C5B C6B O7B C8B 148.4(4)
C21B C20B O25B C26B -95.1(5)
C19B C20B O25B C26B 88.3(5)
C1B N1 C1C C2C 172.1(4)
C1A N1 C1C C2C -66.5(5)
N1 C1C C2C O3C 129.6(4)
N1 C1C C2C N4C -51.5(5)
N4C C5C C6C O7C 86.4(5)
C13C C8C C9C C10C 2.4(7)
O7C C8C C9C C10C -177.9(4)
C13C C8C C9C C31B -177.5(4)
O7C C8C C9C C31B 2.2(7)
C21B C31B C9C C10C -76.9(6)
C21B C31B C9C C8C 103.0(5)
C8C C9C C10C C11C 1.3(7)
C31B C9C C10C C11C -178.8(4)
C9C C10C C11C C12C -3.3(7)
C9C C10C C11C C14C 177.5(4)
C10C C11C C12C C13C 1.8(7)
C14C C11C C12C C13C -179.0(4)
O7C C8C C13C C12C 176.5(4)
C9C C8C C13C C12C -3.8(7)
O7C C8C C13C C18C -5.0(7)
C9C C8C C13C C18C 174.7(4)
C11C C12C C13C C8C 1.6(7)
C11C C12C C13C C18C -176.8(4)
C10C C11C C14C C17C 178.1(5)
C12C C11C C14C C17C -1.2(7)
C10C C11C C14C C16C -60.3(6)
C12C C11C C14C C16C 120.5(5)
C10C C11C C14C C15C 58.8(6)
C12C C11C C14C C15C -120.4(5)
C8C C13C C18C C19C -76.3(6)
C12C C13C C18C C19C 102.1(5)
C13C C18C C19C C24C -39.1(7)
C13C C18C C19C C20C 141.4(5)
C24C C19C C20C C21C 3.9(7)
C18C C19C C20C C21C -176.6(5)
C24C C19C C20C O25C -175.8(4)
C18C C19C C20C O25C 3.7(7)
O25C C20C C21C C22C 176.0(4)
C19C C20C C21C C22C -3.7(8)
O25C C20C C21C C31C -2.1(7)
C19C C20C C21C C31C 178.2(5)
C20C C21C C22C C23C -0.2(8)
C31C C21C C22C C23C 177.8(5)
C21C C22C C23C C24C 3.8(8)
C21C C22C C23C C27C -173.9(5)
C22C C23C C24C C19C -3.6(8)
C27C C23C C24C C19C 174.1(4)
C20C C19C C24C C23C -0.2(7)
C18C C19C C24C C23C -179.7(5)
C24C C23C C27C C29C -77.1(6)
C22C C23C C27C C29C 100.6(6)
C24C C23C C27C C30C 161.0(5)
C22C C23C C27C C30C -21.4(7)
C24C C23C C27C C28C 42.0(6)
C22C C23C C27C C28C -140.3(5)
C8A C9A C31C C21C 98.8(6)
C10A C9A C31C C21C -78.0(6)
C20C C21C C31C C9A -165.7(5)
C22C C21C C31C C9A 16.3(7)
O3C C2C N4C C5C -0.8(7)
C1C C2C N4C C5C -179.7(4)
C6C C5C N4C C2C 112.0(5)
C13C C8C O7C C6C -84.0(5)
C9C C8C O7C C6C 96.2(5)
C5C C6C O7C C8C 151.5(4)
C21C C20C O25C C26C -98.0(5)
C19C C20C O25C C26C 81.7(5)
O6G C1G N2G C3G -172.9(7)
N5G C1G N2G C3G 10.6(12)
C1G N2G C3G C4G -14.5(14)
N2G C3G C4G N5G 12.6(14)
O6G C1G N5G C4G -178.1(8)
N2G C1G N5G C4G -1.5(12)
C3G C4G N5G C1G -7.4(13)
O6G C1G N2G' C3G' 170.5(9)
N5G' C1G N2G' C3G' -9.4(15)
C1G N2G' C3G' C4G' 18.3(17)
N2G' C3G' C4G' N5G' -19.2(17)
O6G C1G N5G' C4G' 175.6(9)
N2G' C1G N5G' C4G' -4.5(14)
C3G' C4G' N5G' C1G 15.5(17)
C1V C2V C3V C4V -168.8(14)
C2V C3V C4V C5V 173.3(16)
